data_7714670
loop_
_publ_author_name
'Goswami, Santu'
'Mandal, Pranay'
'Sarkar, Subham'
'Mukherjee, Mainak'
'Pal, Samanwita'
'Mallick, Dibyendu'
'Mukherjee, Debabrata'

_publ_section_title
;
 Flexible NHC-aryloxido aluminum complex and its zwitterionic imidazolium
 aluminate precursor in ring-opening polymerization of
 &#x3b5;-caprolactone.
;
_journal_issue 3
_journal_name_full 'Dalton transactions (Cambridge, England : 2003)'
_journal_page_first 1346
_journal_page_last 1354
_journal_paper_doi 10.1039/d3dt02932h
_journal_volume 53
_journal_year 2024
_chemical_formula_moiety 'C32 H47 Al N2 O, 2(C6 H6)'
_chemical_formula_sum 'C44 H59 Al N2 O'
_chemical_formula_weight 658.91
_space_group_crystal_system monoclinic
_space_group_IT_number 4
_space_group_name_Hall 'P 2yb'
_space_group_name_H-M_alt 'P 1 21 1'
_atom_sites_solution_hydrogens geom
_atom_sites_solution_primary dual
_audit_creation_date 2023-03-29
_audit_creation_method
;
Olex2 1.5
(compiled 2022.04.07 svn.rca3783a0 for OlexSys, GUI svn.r6498)
;
_audit_update_record
;
2023-05-26 deposited with the CCDC.	2023-12-11 downloaded from the CCDC.
;
_cell_angle_alpha 90
_cell_angle_beta 98.944(2)
_cell_angle_gamma 90
_cell_formula_units_Z 2
_cell_length_a 12.6770(2)
_cell_length_b 12.1215(2)
_cell_length_c 13.1408(2)
_cell_measurement_reflns_used 15968
_cell_measurement_temperature 99.99(10)
_cell_measurement_theta_max 68.2500
_cell_measurement_theta_min 3.3730
_cell_volume 1994.72(6)
_computing_cell_refinement 'CrysAlisPro 1.171.41.115a (Rigaku OD, 2021)'
_computing_data_collection 'CrysAlisPro 1.171.41.115a (Rigaku OD, 2021)'
_computing_data_reduction 'CrysAlisPro 1.171.41.115a (Rigaku OD, 2021)'
_computing_molecular_graphics 'Olex2 1.5 (Dolomanov et al., 2009)'
_computing_publication_material 'Olex2 1.5 (Dolomanov et al., 2009)'
_computing_structure_refinement 'SHELXL 2018/3 (Sheldrick, 2015)'
_computing_structure_solution 'SHELXT 2018/2 (Sheldrick, 2018)'
_diffrn_ambient_environment N~2~
_diffrn_ambient_temperature 99.99(10)
_diffrn_detector 'Hybrid Pixel Array Detector'
_diffrn_detector_area_resol_mean 10.0000
_diffrn_detector_type HyPix3000
_diffrn_measured_fraction_theta_full 0.998
_diffrn_measured_fraction_theta_max 0.996
_diffrn_measurement_details
;
List of Runs (angles in degrees, time in seconds):

  # Type    Start    End  Width  t~exp~   \w     \q     \k     \f   Frames
#--------------------------------------------------------------------------
  1  \w   -110.00 -19.00   0.50    0.55    --  -41.33 -62.00-111.00  182
  2  \w    -64.00  27.00   0.50    0.55    --  -41.33  62.00  26.00  182
  3  \w    -26.00  64.00   0.50    0.55    --   41.33 -62.00-111.00  180
  4  \w     19.00 110.00   0.50    0.55    --   41.33  62.00  26.00  182
  5  \w    -73.00 -14.00   0.50    2.18    --  -82.50  62.00  26.00  118
  6  \w     74.00 164.00   0.50    2.18    --   96.67  62.00  26.00  180
  7  \w     28.00  73.00   0.50    2.18    --   96.67 -62.00-111.00   90
  8  \w    -28.00  30.00   0.50    0.55    --  -41.33  21.00-150.00  116
  9  \w    -48.00  26.00   0.50    0.55    --  -41.33  43.00 120.00  148
 10  \w    -34.00  24.00   0.50    0.55    --   41.33 -11.00  90.00  116
 11  \w     41.00 100.00   0.50    0.55    --   41.33-138.00-180.00  118
 12  \w    -30.00  28.00   0.50    0.55    --   41.33 -21.00  60.00  116
 13  \w    -34.00  24.00   0.50    0.55    --   41.33 -11.00-150.00  116
 14  \w    -30.00  28.00   0.50    0.55    --   41.33 -21.00-180.00  116
 15  \w   -157.00 -83.00   0.50    2.18    --  -82.50 -96.00 -30.00  148
 16  \w   -151.00 -60.00   0.50    2.18    --  -82.50 -62.00-111.00  182
 17  \w     30.00  57.00   0.50    2.18    --   96.67 -50.00 -90.00   54
 18  \w     30.00 109.00   0.50    2.18    --   96.67-117.00 150.00  158
 19  \w    105.00 170.00   0.50    2.18    --   96.67  96.00 -60.00  130
 20  \w    105.00 170.00   0.50    2.18    --   96.67  96.00 -90.00  130
 21  \w     81.00 164.00   0.50    2.18    --   96.67 145.00 120.00  166
 22  \w     30.00  57.00   0.50    2.18    --   96.67 -50.00 -60.00   54
 23  \w     29.00  68.00   0.50    2.18    --   96.67 -59.00-180.00   78
 24  \w     82.00 167.00   0.50    2.18    --   96.67  25.00   0.00  170
 25  \w     83.00 164.00   0.50    2.18    --   96.67  33.00 -60.00  162
 26  \w     81.00 164.00   0.50    2.18    --   96.67 145.00-180.00  166
 27  \w     30.00  57.00   0.50    2.18    --   96.67 -50.00   0.00   54
 28  \w     28.00 105.00   0.50    2.18    --   96.67 -77.00 120.00  154
 29  \w     29.00  68.00   0.50    2.18    --   96.67 -59.00  60.00   78
 30  \w     30.00  57.00   0.50    2.18    --   96.67 -50.00-150.00   54
 31  \w     28.00 105.00   0.50    2.18    --   96.67 -77.00-120.00  154
 32  \w     29.00  83.00   0.50    2.18    --   96.67 -68.00 -60.00  108
 33  \w     82.00 167.00   0.50    2.18    --   96.67  25.00  90.00  170
 34  \w     30.00  57.00   0.50    2.18    --   96.67 -50.00 150.00   54
 35  \w   -110.00 -14.00   0.50    0.55    --  -41.33 -77.00   0.00  192
 36  \w   -110.00 -14.00   0.50    0.55    --  -41.33 -77.00-150.00  192
 37  \w   -110.00 -14.00   0.50    0.55    --  -41.33 -77.00 -30.00  192
 38  \w   -109.00 -18.00   0.50    0.55    --  -41.33 -65.00 150.00  182
 39  \w   -110.00 -14.00   0.50    0.55    --  -41.33 -77.00  60.00  192
 40  \w    -24.00  35.00   0.50    0.55    --  -41.33  11.00  30.00  118
 41  \w   -110.00 -14.00   0.50    0.55    --  -41.33 -77.00 120.00  192
 42  \w   -110.00 -14.00   0.50    0.55    --  -41.33 -77.00 -60.00  192
 43  \w     15.00 110.00   0.50    0.55    --   41.33  77.00  90.00  190
 44  \w     25.00 109.00   0.50    0.55    --   41.33  43.00-180.00  168
 45  \w     83.00 129.00   0.50    2.18    --   96.67  33.00 150.00   92
;
_diffrn_measurement_device 'four-circle diffractometer'
_diffrn_measurement_device_type 'XtaLAB Synergy, Dualflex, HyPix3000'
_diffrn_measurement_method '\w scans'
_diffrn_orient_matrix_type 'CrysAlisPro convention (1999,Acta A55,543-557)'
_diffrn_orient_matrix_UB_11 -0.0964504000
_diffrn_orient_matrix_UB_12 0.0674667000
_diffrn_orient_matrix_UB_13 -0.0523442000
_diffrn_orient_matrix_UB_21 0.0036601000
_diffrn_orient_matrix_UB_22 -0.0619732000
_diffrn_orient_matrix_UB_23 -0.1017526000
_diffrn_orient_matrix_UB_31 -0.0762617000
_diffrn_orient_matrix_UB_32 -0.0880314000
_diffrn_orient_matrix_UB_33 0.0316279000
_diffrn_radiation_monochromator mirror
_diffrn_radiation_probe x-ray
_diffrn_radiation_type 'Cu K\a'
_diffrn_radiation_wavelength 1.54184
_diffrn_reflns_av_R_equivalents 0.0691
_diffrn_reflns_av_unetI/netI 0.0491
_diffrn_reflns_Laue_measured_fraction_full 0.998
_diffrn_reflns_Laue_measured_fraction_max 0.996
_diffrn_reflns_limit_h_max 15
_diffrn_reflns_limit_h_min -15
_diffrn_reflns_limit_k_max 13
_diffrn_reflns_limit_k_min -14
_diffrn_reflns_limit_l_max 15
_diffrn_reflns_limit_l_min -15
_diffrn_reflns_number 21499
_diffrn_reflns_point_group_measured_fraction_full 0.871
_diffrn_reflns_point_group_measured_fraction_max 0.866
_diffrn_reflns_theta_full 67.684
_diffrn_reflns_theta_max 68.197
_diffrn_reflns_theta_min 3.405
_diffrn_source 'micro-focus sealed X-ray tube'
_diffrn_source_type 'PhotonJet (Cu) X-ray Source'
_exptl_absorpt_coefficient_mu 0.688
_exptl_absorpt_correction_T_max 1.00000
_exptl_absorpt_correction_T_min 0.55736
_exptl_absorpt_correction_type multi-scan
_exptl_absorpt_process_details
;
CrysAlisPro 1.171.41.115a (Rigaku Oxford Diffraction, 2021)
Empirical absorption correction using spherical harmonics,
implemented in SCALE3 ABSPACK scaling algorithm.
;
_exptl_crystal_colour 'clear whiteish colourless'
_exptl_crystal_colour_lustre clear
_exptl_crystal_colour_modifier whiteish
_exptl_crystal_colour_primary colourless
_exptl_crystal_density_diffrn 1.097
_exptl_crystal_description needle
_exptl_crystal_F_000 716
_exptl_crystal_size_max 0.6
_exptl_crystal_size_mid 0.1
_exptl_crystal_size_min 0.09
_refine_diff_density_max 0.184
_refine_diff_density_min -0.236
_refine_diff_density_rms 0.039
_refine_ls_abs_structure_details
;
 Flack x determined using 2166 quotients [(I+)-(I-)]/[(I+)+(I-)]
 (Parsons, Flack and Wagner, Acta Cryst. B69 (2013) 249-259).
;
_refine_ls_abs_structure_Flack -0.02(3)
_refine_ls_extinction_method none
_refine_ls_goodness_of_fit_ref 1.127
_refine_ls_hydrogen_treatment constr
_refine_ls_matrix_type full
_refine_ls_number_parameters 445
_refine_ls_number_reflns 6326
_refine_ls_number_restraints 1
_refine_ls_restrained_S_all 1.126
_refine_ls_R_factor_all 0.0457
_refine_ls_R_factor_gt 0.0422
_refine_ls_shift/su_max 0.000
_refine_ls_shift/su_mean 0.000
_refine_ls_structure_factor_coef Fsqd
_refine_ls_weighting_details 'w=1/[\s^2^(Fo^2^)+(0.0664P)^2^+0.1653P] where P=(Fo^2^+2Fc^2^)/3'
_refine_ls_weighting_scheme calc
_refine_ls_wR_factor_gt 0.1157
_refine_ls_wR_factor_ref 0.1202
_reflns_Friedel_coverage 0.655
_reflns_Friedel_fraction_full 0.730
_reflns_Friedel_fraction_max 0.723
_reflns_number_gt 5880
_reflns_number_total 6326
_reflns_threshold_expression 'I > 2\s(I)'
_cod_data_source_file d3dt02932h2.cif
_cod_data_source_block sg_318_auto_santu01
_cod_depositor_comments 'Adding full bibliography for 7714669--7714670.cif.'
_cod_database_code 7714670
_shelx_shelxl_version_number 2018/3
_chemical_oxdiff_formula 'C H N O Al'
_chemical_oxdiff_usercomment 100K
_shelx_space_group_comment
;
The symmetry employed for this shelxl refinement is uniquely defined
by the following loop, which should always be used as a source of
symmetry information in preference to the above space-group names.
They are only intended as comments.
;
_shelx_estimated_absorpt_t_max 0.941
_shelx_estimated_absorpt_t_min 0.683
_olex2_refinement_description
;
1. Fixed Uiso
 At 1.2 times of:
  All C(H) groups, All C(H,H) groups
 At 1.5 times of:
  All C(H,H,H) groups
2.a Ternary CH refined with riding coordinates:
 C13(H13), C10(H10)
2.b Secondary CH2 refined with riding coordinates:
 C16(H16A,H16B)
2.c Aromatic/amide H refined with riding coordinates:
 C3(H3), C2(H2), C20(H20), C22(H22), C8(H8), C00Q(H00Q), C00S(H00S),
 C00T(H00T), C00U(H00U), C7(H7), C00Y(H00Y), C00Z(H00Z), C011(H011), C6(H6),
 C016(H016), C019(H019), C01A(H01A), C01B(H01B), C01C(H01C)
2.d Idealised Me refined as rotating group:
 C15(H15A,H15B,H15C), C30(H30A,H30B,H30C), C29(H29A,H29B,H29C), C31(H31A,H31B,
 H31C), C32(H32A,H32B,H32C), C28(H28A,H28B,H28C), C11(H11A,H11B,H11C), C25(H25A,
 H25B,H25C), C24(H24A,H24B,H24C), C12(H12A,H12B,H12C), C26(H26A,H26B,H26C),
 C14(H14A,H14B,H14C)
;
_olex2_submission_special_instructions 'No special instructions were received'
_oxdiff_exptl_absorpt_empirical_details
;
Empirical correction (ABSPACK) includes:
- Absorption correction using spherical harmonics
- Frame scaling
;
_oxdiff_exptl_absorpt_empirical_full_max 1.652
_oxdiff_exptl_absorpt_empirical_full_min 0.600

loop_
_space_group_symop_operation_xyz
'x, y, z'
'-x, y+1/2, -z'

loop_
_atom_site_label
_atom_site_type_symbol
_atom_site_fract_x
_atom_site_fract_y
_atom_site_fract_z
_atom_site_U_iso_or_equiv
_atom_site_adp_type
_atom_site_occupancy
_atom_site_site_symmetry_order
_atom_site_calc_flag
_atom_site_refinement_flags_posn
_atom_site_refinement_flags_adp
_atom_site_refinement_flags_occupancy
_atom_site_disorder_assembly
_atom_site_disorder_group
Al1 Al 0.59293(7) 0.37477(8) 0.71542(6) 0.0231(2) Uani 1 1 d . . . . .
O1 O 0.66710(16) 0.34344(18) 0.61546(15) 0.0249(5) Uani 1 1 d . . . . .
N2 N 0.48744(18) 0.5272(2) 0.54891(17) 0.0222(5) Uani 1 1 d . . . . .
N1 N 0.46091(19) 0.5947(2) 0.69312(18) 0.0212(5) Uani 1 1 d . . . . .
C1 C 0.5051(2) 0.5073(3) 0.6518(2) 0.0215(6) Uani 1 1 d . . . . .
C18 C 0.6977(2) 0.3799(3) 0.5279(2) 0.0229(6) Uani 1 1 d . . . . .
C4 C 0.4454(2) 0.6044(3) 0.7997(2) 0.0240(6) Uani 1 1 d . . . . .
C17 C 0.6249(2) 0.4356(2) 0.4549(2) 0.0226(6) Uani 1 1 d . . . . .
C3 C 0.4154(2) 0.6674(3) 0.6178(2) 0.0244(6) Uani 1 1 d . . . . .
H3 H 0.378806 0.733958 0.627926 0.029 Uiso 1 1 calc R U . . .
C5 C 0.3547(2) 0.5534(3) 0.8272(2) 0.0277(7) Uani 1 1 d . . . . .
C2 C 0.4334(2) 0.6250(3) 0.5269(2) 0.0262(7) Uani 1 1 d . . . . .
H2 H 0.412791 0.656640 0.460669 0.031 Uiso 1 1 calc R U . . .
C13 C 0.6117(2) 0.7251(3) 0.8326(2) 0.0270(7) Uani 1 1 d . . . . .
H13 H 0.629501 0.684667 0.771147 0.032 Uiso 1 1 calc R U . . .
C16 C 0.5100(2) 0.4471(3) 0.4709(2) 0.0236(6) Uani 1 1 d . . . . .
H16A H 0.467036 0.467873 0.404193 0.028 Uiso 1 1 calc R U . . .
H16B H 0.484733 0.373829 0.489981 0.028 Uiso 1 1 calc R U . . .
C27 C 0.8853(2) 0.2974(3) 0.5835(2) 0.0281(7) Uani 1 1 d . . . . .
C19 C 0.8015(2) 0.3577(3) 0.5057(2) 0.0238(6) Uani 1 1 d . . . . .
C20 C 0.8241(2) 0.3896(3) 0.4098(2) 0.0258(6) Uani 1 1 d . . . . .
H20 H 0.892893 0.372996 0.393803 0.031 Uiso 1 1 calc R U . . .
C21 C 0.7524(2) 0.4445(3) 0.3354(2) 0.0242(6) Uani 1 1 d . . . . .
C9 C 0.5176(2) 0.6672(3) 0.8676(2) 0.0255(6) Uani 1 1 d . . . . .
C15 C 0.7119(2) 0.7261(3) 0.9147(2) 0.0318(7) Uani 1 1 d . . . . .
H15A H 0.698037 0.769672 0.974081 0.048 Uiso 1 1 calc R U . . .
H15B H 0.771345 0.758900 0.885818 0.048 Uiso 1 1 calc R U . . .
H15C H 0.730218 0.650335 0.936802 0.048 Uiso 1 1 calc R U . . .
C10 C 0.2742(2) 0.4911(3) 0.7507(2) 0.0304(7) Uani 1 1 d . . . . .
H10 H 0.309869 0.471387 0.690395 0.037 Uiso 1 1 calc R U . . .
C30 C 0.9079(2) 0.3629(3) 0.6849(2) 0.0315(7) Uani 1 1 d . . . . .
H30A H 0.934258 0.436583 0.671164 0.047 Uiso 1 1 calc R U . . .
H30B H 0.961885 0.324169 0.733492 0.047 Uiso 1 1 calc R U . . .
H30C H 0.841951 0.369744 0.714694 0.047 Uiso 1 1 calc R U . . .
C23 C 0.7835(2) 0.4721(3) 0.2296(2) 0.0270(7) Uani 1 1 d . . . . .
C22 C 0.6530(2) 0.4684(3) 0.3610(2) 0.0235(6) Uani 1 1 d . . . . .
H22 H 0.602797 0.508029 0.313496 0.028 Uiso 1 1 calc R U . . .
C8 C 0.4960(3) 0.6785(3) 0.9680(2) 0.0319(7) Uani 1 1 d . . . . .
H8 H 0.543187 0.720196 1.016627 0.038 Uiso 1 1 calc R U . . .
C29 C 0.8462(3) 0.1815(3) 0.6045(2) 0.0314(7) Uani 1 1 d . . . . .
H29A H 0.779976 0.186761 0.634080 0.047 Uiso 1 1 calc R U . . .
H29B H 0.900716 0.143517 0.653126 0.047 Uiso 1 1 calc R U . . .
H29C H 0.832762 0.139924 0.539849 0.047 Uiso 1 1 calc R U . . .
C00Q C 0.0843(3) 0.6929(3) 0.0419(3) 0.0424(9) Uani 1 1 d . . . . .
H00Q H 0.088163 0.771130 0.045722 0.051 Uiso 1 1 calc R U . . .
C31 C 0.6836(3) 0.4217(3) 0.8435(2) 0.0338(8) Uani 1 1 d . . . . .
H31A H 0.724856 0.358523 0.874520 0.051 Uiso 1 1 calc R U . . .
H31B H 0.638501 0.450195 0.891704 0.051 Uiso 1 1 calc R U . . .
H31C H 0.732485 0.479714 0.827902 0.051 Uiso 1 1 calc R U . . .
C00S C 0.1503(3) 0.6295(3) 0.1118(3) 0.0359(8) Uani 1 1 d . . . . .
H00S H 0.199746 0.663792 0.164052 0.043 Uiso 1 1 calc R U . . .
C00T C 0.1241(3) 0.2997(3) 0.3008(3) 0.0368(8) Uani 1 1 d . . . . .
H00T H 0.077425 0.322038 0.240660 0.044 Uiso 1 1 calc R U . . .
C00U C 0.0060(3) 0.5289(3) -0.0395(3) 0.0395(9) Uani 1 1 d . . . . .
H00U H -0.043956 0.494430 -0.091135 0.047 Uiso 1 1 calc R U . . .
C7 C 0.4071(3) 0.6298(3) 0.9978(2) 0.0372(8) Uani 1 1 d . . . . .
H7 H 0.393705 0.639009 1.066409 0.045 Uiso 1 1 calc R U . . .
C32 C 0.5018(3) 0.2461(3) 0.7286(3) 0.0323(7) Uani 1 1 d . . . . .
H32A H 0.449898 0.237773 0.665560 0.048 Uiso 1 1 calc R U . . .
H32B H 0.463838 0.256666 0.787446 0.048 Uiso 1 1 calc R U . . .
H32C H 0.546140 0.179642 0.739527 0.048 Uiso 1 1 calc R U . . .
C28 C 0.9924(3) 0.2849(4) 0.5439(3) 0.0380(8) Uani 1 1 d . . . . .
H28A H 0.982396 0.239295 0.481538 0.057 Uiso 1 1 calc R U . . .
H28B H 1.044306 0.249500 0.596945 0.057 Uiso 1 1 calc R U . . .
H28C H 1.018798 0.357831 0.527891 0.057 Uiso 1 1 calc R U . . .
C00Y C 0.1446(3) 0.5164(3) 0.1059(3) 0.0360(8) Uani 1 1 d . . . . .
H00Y H 0.190312 0.472755 0.154053 0.043 Uiso 1 1 calc R U . . .
C00Z C 0.0730(3) 0.4658(3) 0.0306(3) 0.0387(8) Uani 1 1 d . . . . .
H00Z H 0.069609 0.387617 0.026819 0.046 Uiso 1 1 calc R U . . .
C11 C 0.2363(3) 0.3839(3) 0.7946(3) 0.0386(8) Uani 1 1 d . . . . .
H11A H 0.192382 0.401187 0.847690 0.058 Uiso 1 1 calc R U . . .
H11B H 0.298288 0.340224 0.825066 0.058 Uiso 1 1 calc R U . . .
H11C H 0.193812 0.341523 0.739275 0.058 Uiso 1 1 calc R U . . .
C011 C 0.1732(3) 0.3784(4) 0.3670(3) 0.0416(8) Uani 1 1 d . . . . .
H011 H 0.161101 0.454573 0.352780 0.050 Uiso 1 1 calc R U . . .
C25 C 0.8826(3) 0.5453(3) 0.2434(3) 0.0390(8) Uani 1 1 d . . . . .
H25A H 0.866791 0.615101 0.275588 0.059 Uiso 1 1 calc R U . . .
H25B H 0.903616 0.560217 0.176056 0.059 Uiso 1 1 calc R U . . .
H25C H 0.941122 0.507711 0.287549 0.059 Uiso 1 1 calc R U . . .
C24 C 0.6943(3) 0.5320(3) 0.1598(3) 0.0369(8) Uani 1 1 d . . . . .
H24A H 0.631343 0.484116 0.146430 0.055 Uiso 1 1 calc R U . . .
H24B H 0.718230 0.550541 0.094493 0.055 Uiso 1 1 calc R U . . .
H24C H 0.675830 0.599816 0.193645 0.055 Uiso 1 1 calc R U . . .
C12 C 0.1786(3) 0.5645(3) 0.7113(3) 0.0389(8) Uani 1 1 d . . . . .
H12A H 0.129266 0.524377 0.659469 0.058 Uiso 1 1 calc R U . . .
H12B H 0.203448 0.631352 0.680417 0.058 Uiso 1 1 calc R U . . .
H12C H 0.141875 0.584908 0.768921 0.058 Uiso 1 1 calc R U . . .
C6 C 0.3371(3) 0.5677(3) 0.9289(3) 0.0342(8) Uani 1 1 d . . . . .
H6 H 0.276683 0.534521 0.951042 0.041 Uiso 1 1 calc R U . . .
C016 C 0.0124(3) 0.6427(4) -0.0339(3) 0.0473(10) Uani 1 1 d . . . . .
H016 H -0.032883 0.686491 -0.082334 0.057 Uiso 1 1 calc R U . . .
C26 C 0.8073(3) 0.3644(3) 0.1761(2) 0.0386(8) Uani 1 1 d . . . . .
H26A H 0.867640 0.326818 0.217481 0.058 Uiso 1 1 calc R U . . .
H26B H 0.825094 0.381141 0.107774 0.058 Uiso 1 1 calc R U . . .
H26C H 0.744233 0.316597 0.168779 0.058 Uiso 1 1 calc R U . . .
C14 C 0.5814(3) 0.8425(3) 0.7994(3) 0.0419(9) Uani 1 1 d . . . . .
H14A H 0.517119 0.841406 0.747296 0.063 Uiso 1 1 calc R U . . .
H14B H 0.640195 0.876587 0.770394 0.063 Uiso 1 1 calc R U . . .
H14C H 0.567413 0.885157 0.859268 0.063 Uiso 1 1 calc R U . . .
C019 C 0.1411(3) 0.1900(4) 0.3200(3) 0.0463(9) Uani 1 1 d . . . . .
H019 H 0.106327 0.136615 0.273532 0.056 Uiso 1 1 calc R U . . .
C01A C 0.2410(3) 0.3448(5) 0.4554(3) 0.0556(13) Uani 1 1 d . . . . .
H01A H 0.275501 0.397674 0.502656 0.067 Uiso 1 1 calc R U . . .
C01B C 0.2080(4) 0.1570(4) 0.4058(4) 0.0634(13) Uani 1 1 d . . . . .
H01B H 0.220178 0.080585 0.418591 0.076 Uiso 1 1 calc R U . . .
C01C C 0.2573(4) 0.2324(5) 0.4731(4) 0.0669(15) Uani 1 1 d . . . . .
H01C H 0.303379 0.208336 0.532923 0.080 Uiso 1 1 calc R U . . .

loop_
_atom_site_aniso_label
_atom_site_aniso_U_11
_atom_site_aniso_U_22
_atom_site_aniso_U_33
_atom_site_aniso_U_23
_atom_site_aniso_U_13
_atom_site_aniso_U_12
Al1 0.0247(4) 0.0282(5) 0.0160(4) 0.0009(4) 0.0016(3) 0.0016(4)
O1 0.0257(10) 0.0299(12) 0.0194(10) 0.0022(9) 0.0043(8) 0.0031(9)
N2 0.0204(11) 0.0296(13) 0.0161(12) -0.0008(10) 0.0017(9) 0.0030(11)
N1 0.0224(12) 0.0253(12) 0.0155(11) -0.0007(10) 0.0020(9) 0.0005(11)
C1 0.0194(13) 0.0283(15) 0.0169(13) -0.0016(12) 0.0030(11) -0.0018(12)
C18 0.0234(14) 0.0265(14) 0.0188(13) -0.0004(13) 0.0026(11) -0.0027(14)
C4 0.0251(14) 0.0292(16) 0.0170(14) -0.0019(13) 0.0015(11) 0.0033(13)
C17 0.0237(14) 0.0244(15) 0.0190(14) -0.0010(12) 0.0013(11) -0.0005(12)
C3 0.0257(15) 0.0250(15) 0.0224(14) 0.0023(12) 0.0039(12) 0.0005(13)
C5 0.0251(15) 0.0350(18) 0.0229(15) -0.0016(14) 0.0038(13) 0.0007(14)
C2 0.0245(15) 0.0332(17) 0.0204(14) 0.0045(13) 0.0027(12) -0.0002(14)
C13 0.0269(15) 0.0345(17) 0.0186(14) 0.0016(13) 0.0008(12) -0.0038(14)
C16 0.0256(14) 0.0285(16) 0.0164(13) -0.0052(12) 0.0020(11) 0.0002(13)
C27 0.0230(15) 0.0383(18) 0.0222(15) 0.0023(14) 0.0015(12) 0.0053(14)
C19 0.0240(14) 0.0252(16) 0.0213(14) -0.0003(13) 0.0006(11) 0.0006(13)
C20 0.0226(14) 0.0310(17) 0.0240(14) -0.0012(14) 0.0044(11) 0.0006(14)
C21 0.0275(15) 0.0247(15) 0.0207(14) -0.0021(12) 0.0047(12) -0.0015(13)
C9 0.0260(15) 0.0311(16) 0.0191(14) 0.0005(13) 0.0023(12) 0.0007(13)
C15 0.0278(16) 0.0410(19) 0.0248(16) 0.0012(14) -0.0019(13) -0.0046(15)
C10 0.0280(16) 0.0383(19) 0.0258(15) -0.0066(14) 0.0067(13) -0.0074(14)
C30 0.0276(15) 0.0392(19) 0.0257(15) 0.0027(15) -0.0016(12) 0.0018(15)
C23 0.0286(15) 0.0322(17) 0.0210(15) 0.0029(13) 0.0066(12) 0.0015(14)
C22 0.0254(14) 0.0233(15) 0.0208(14) -0.0020(12) 0.0003(12) -0.0015(13)
C8 0.0320(16) 0.0435(19) 0.0192(15) -0.0032(15) 0.0007(13) -0.0027(16)
C29 0.0348(17) 0.0315(17) 0.0270(16) 0.0058(14) 0.0017(13) 0.0078(15)
C00Q 0.048(2) 0.0358(19) 0.041(2) -0.0013(17) -0.0009(17) 0.0056(18)
C31 0.0363(17) 0.0388(19) 0.0242(16) -0.0017(14) -0.0025(13) 0.0071(16)
C00S 0.0339(18) 0.049(2) 0.0243(16) 0.0000(16) 0.0040(14) -0.0003(17)
C00T 0.044(2) 0.040(2) 0.0281(17) 0.0049(15) 0.0081(15) 0.0024(17)
C00U 0.0348(18) 0.046(2) 0.0348(19) -0.0021(17) -0.0031(15) -0.0034(17)
C7 0.0362(18) 0.058(2) 0.0184(15) -0.0063(16) 0.0082(13) -0.0056(18)
C32 0.0349(17) 0.0369(18) 0.0250(16) 0.0038(14) 0.0048(14) -0.0026(15)
C28 0.0285(17) 0.056(2) 0.0294(17) 0.0080(17) 0.0051(14) 0.0088(16)
C00Y 0.0313(17) 0.046(2) 0.0307(17) 0.0146(16) 0.0037(14) 0.0052(16)
C00Z 0.0365(18) 0.0358(19) 0.044(2) 0.0037(17) 0.0079(16) -0.0028(17)
C11 0.0343(17) 0.041(2) 0.0402(18) 0.0003(18) 0.0056(15) -0.0035(17)
C011 0.0443(19) 0.0377(19) 0.047(2) -0.0008(19) 0.0191(17) 0.0029(18)
C25 0.0397(18) 0.047(2) 0.0313(18) 0.0027(16) 0.0082(15) -0.0097(18)
C24 0.0388(18) 0.049(2) 0.0239(16) 0.0099(16) 0.0091(14) 0.0091(18)
C12 0.0332(17) 0.045(2) 0.0356(18) 0.0009(17) -0.0025(15) -0.0061(16)
C6 0.0316(17) 0.045(2) 0.0270(16) -0.0022(15) 0.0093(14) -0.0081(16)
C016 0.047(2) 0.048(2) 0.042(2) 0.0061(19) -0.0079(18) 0.0086(19)
C26 0.0485(19) 0.042(2) 0.0277(16) 0.0015(16) 0.0124(15) 0.0030(18)
C14 0.0347(18) 0.043(2) 0.045(2) 0.0126(17) -0.0049(16) -0.0065(16)
C019 0.051(2) 0.040(2) 0.049(2) 0.0032(19) 0.0121(19) 0.0011(19)
C01A 0.0344(19) 0.087(4) 0.047(2) -0.014(2) 0.0124(18) -0.024(2)
C01B 0.051(3) 0.047(3) 0.091(4) 0.023(3) 0.005(3) 0.009(2)
C01C 0.038(2) 0.101(4) 0.058(3) 0.033(3) -0.006(2) 0.000(3)

loop_
_atom_type_symbol
_atom_type_description
_atom_type_scat_dispersion_real
_atom_type_scat_dispersion_imag
_atom_type_scat_source
C C 0.0181 0.0091 'International Tables Vol C Tables 4.2.6.8 and 6.1.1.4'
H H 0.0000 0.0000 'International Tables Vol C Tables 4.2.6.8 and 6.1.1.4'
Al Al 0.2130 0.2455 'International Tables Vol C Tables 4.2.6.8 and 6.1.1.4'
N N 0.0311 0.0180 'International Tables Vol C Tables 4.2.6.8 and 6.1.1.4'
O O 0.0492 0.0322 'International Tables Vol C Tables 4.2.6.8 and 6.1.1.4'

loop_
_exptl_crystal_face_index_h
_exptl_crystal_face_index_k
_exptl_crystal_face_index_l
_exptl_crystal_face_perp_dist
-5 -6 -1 0.2498
5 6 -3 0.1654
2 0 -8 0.0459
-3 -1 8 0.0427
3 0 -8 0.0443
-4 0 8 0.0369
-4 -6 -2 0.2572
-6 0 6 0.0363
-8 0 4 0.0484
-8 2 0 0.0774
7 0 4 0.0392
-6 1 -5 0.0675
-7 -1 -2 0.0665
-5 -1 -6 0.0650
8 0 0 0.0338
4 0 7 0.0324

loop_
_geom_angle_atom_site_label_1
_geom_angle_atom_site_label_2
_geom_angle_atom_site_label_3
_geom_angle
_geom_angle_site_symmetry_1
_geom_angle_site_symmetry_3
_geom_angle_publ_flag
O1 Al1 C1 100.49(11) . . ?
O1 Al1 C31 112.90(13) . . ?
O1 Al1 C32 106.42(13) . . ?
C31 Al1 C1 109.21(14) . . ?
C32 Al1 C1 111.57(14) . . ?
C32 Al1 C31 115.27(15) . . ?
C18 O1 Al1 145.2(2) . . ?
C1 N2 C2 111.2(3) . . ?
C1 N2 C16 123.9(3) . . ?
C2 N2 C16 124.5(2) . . ?
C1 N1 C4 125.4(2) . . ?
C1 N1 C3 111.4(2) . . ?
C3 N1 C4 122.4(2) . . ?
N2 C1 Al1 122.6(2) . . ?
N1 C1 Al1 132.9(2) . . ?
N1 C1 N2 104.3(3) . . ?
O1 C18 C17 119.9(2) . . ?
O1 C18 C19 121.0(3) . . ?
C17 C18 C19 119.0(2) . . ?
C5 C4 N1 117.0(3) . . ?
C9 C4 N1 119.1(3) . . ?
C9 C4 C5 123.9(3) . . ?
C18 C17 C16 119.8(2) . . ?
C22 C17 C18 120.9(3) . . ?
C22 C17 C16 118.8(3) . . ?
N1 C3 H3 126.8 . . ?
C2 C3 N1 106.3(3) . . ?
C2 C3 H3 126.8 . . ?
C4 C5 C10 122.8(3) . . ?
C6 C5 C4 116.8(3) . . ?
C6 C5 C10 120.3(3) . . ?
N2 C2 H2 126.6 . . ?
C3 C2 N2 106.8(3) . . ?
C3 C2 H2 126.6 . . ?
C9 C13 H13 107.8 . . ?
C9 C13 C15 113.3(3) . . ?
C9 C13 C14 110.2(3) . . ?
C15 C13 H13 107.8 . . ?
C14 C13 H13 107.8 . . ?
C14 C13 C15 109.8(3) . . ?
N2 C16 C17 117.0(2) . . ?
N2 C16 H16A 108.0 . . ?
N2 C16 H16B 108.0 . . ?
C17 C16 H16A 108.0 . . ?
C17 C16 H16B 108.0 . . ?
H16A C16 H16B 107.3 . . ?
C30 C27 C19 110.2(3) . . ?
C29 C27 C19 110.3(3) . . ?
C29 C27 C30 109.9(3) . . ?
C29 C27 C28 107.4(3) . . ?
C28 C27 C19 112.1(3) . . ?
C28 C27 C30 106.8(3) . . ?
C18 C19 C27 121.3(2) . . ?
C20 C19 C18 117.6(3) . . ?
C20 C19 C27 121.1(3) . . ?
C19 C20 H20 117.8 . . ?
C19 C20 C21 124.3(3) . . ?
C21 C20 H20 117.8 . . ?
C20 C21 C23 120.4(3) . . ?
C22 C21 C20 116.6(3) . . ?
C22 C21 C23 123.0(3) . . ?
C4 C9 C13 121.7(3) . . ?
C8 C9 C4 116.8(3) . . ?
C8 C9 C13 121.4(3) . . ?
C13 C15 H15A 109.5 . . ?
C13 C15 H15B 109.5 . . ?
C13 C15 H15C 109.5 . . ?
H15A C15 H15B 109.5 . . ?
H15A C15 H15C 109.5 . . ?
H15B C15 H15C 109.5 . . ?
C5 C10 H10 107.7 . . ?
C5 C10 C11 113.0(3) . . ?
C5 C10 C12 110.5(3) . . ?
C11 C10 H10 107.7 . . ?
C12 C10 H10 107.7 . . ?
C12 C10 C11 110.1(3) . . ?
C27 C30 H30A 109.5 . . ?
C27 C30 H30B 109.5 . . ?
C27 C30 H30C 109.5 . . ?
H30A C30 H30B 109.5 . . ?
H30A C30 H30C 109.5 . . ?
H30B C30 H30C 109.5 . . ?
C25 C23 C21 109.9(3) . . ?
C25 C23 C26 109.5(3) . . ?
C24 C23 C21 112.1(2) . . ?
C24 C23 C25 108.4(3) . . ?
C24 C23 C26 108.0(3) . . ?
C26 C23 C21 108.9(3) . . ?
C17 C22 H22 119.2 . . ?
C21 C22 C17 121.5(3) . . ?
C21 C22 H22 119.2 . . ?
C9 C8 H8 119.5 . . ?
C7 C8 C9 120.9(3) . . ?
C7 C8 H8 119.5 . . ?
C27 C29 H29A 109.5 . . ?
C27 C29 H29B 109.5 . . ?
C27 C29 H29C 109.5 . . ?
H29A C29 H29B 109.5 . . ?
H29A C29 H29C 109.5 . . ?
H29B C29 H29C 109.5 . . ?
C00S C00Q H00Q 120.0 . . ?
C00S C00Q C016 119.9(4) . . ?
C016 C00Q H00Q 120.0 . . ?
Al1 C31 H31A 109.5 . . ?
Al1 C31 H31B 109.5 . . ?
Al1 C31 H31C 109.5 . . ?
H31A C31 H31B 109.5 . . ?
H31A C31 H31C 109.5 . . ?
H31B C31 H31C 109.5 . . ?
C00Q C00S H00S 120.1 . . ?
C00Y C00S C00Q 119.8(4) . . ?
C00Y C00S H00S 120.1 . . ?
C011 C00T H00T 119.5 . . ?
C019 C00T H00T 119.5 . . ?
C019 C00T C011 121.1(4) . . ?
C00Z C00U H00U 120.3 . . ?
C016 C00U H00U 120.3 . . ?
C016 C00U C00Z 119.5(4) . . ?
C8 C7 H7 119.5 . . ?
C8 C7 C6 121.0(3) . . ?
C6 C7 H7 119.5 . . ?
Al1 C32 H32A 109.5 . . ?
Al1 C32 H32B 109.5 . . ?
Al1 C32 H32C 109.5 . . ?
H32A C32 H32B 109.5 . . ?
H32A C32 H32C 109.5 . . ?
H32B C32 H32C 109.5 . . ?
C27 C28 H28A 109.5 . . ?
C27 C28 H28B 109.5 . . ?
C27 C28 H28C 109.5 . . ?
H28A C28 H28B 109.5 . . ?
H28A C28 H28C 109.5 . . ?
H28B C28 H28C 109.5 . . ?
C00S C00Y H00Y 119.7 . . ?
C00S C00Y C00Z 120.5(3) . . ?
C00Z C00Y H00Y 119.7 . . ?
C00U C00Z H00Z 120.0 . . ?
C00Y C00Z C00U 120.0(4) . . ?
C00Y C00Z H00Z 120.0 . . ?
C10 C11 H11A 109.5 . . ?
C10 C11 H11B 109.5 . . ?
C10 C11 H11C 109.5 . . ?
H11A C11 H11B 109.5 . . ?
H11A C11 H11C 109.5 . . ?
H11B C11 H11C 109.5 . . ?
C00T C011 H011 120.5 . . ?
C00T C011 C01A 119.0(4) . . ?
C01A C011 H011 120.5 . . ?
C23 C25 H25A 109.5 . . ?
C23 C25 H25B 109.5 . . ?
C23 C25 H25C 109.5 . . ?
H25A C25 H25B 109.5 . . ?
H25A C25 H25C 109.5 . . ?
H25B C25 H25C 109.5 . . ?
C23 C24 H24A 109.5 . . ?
C23 C24 H24B 109.5 . . ?
C23 C24 H24C 109.5 . . ?
H24A C24 H24B 109.5 . . ?
H24A C24 H24C 109.5 . . ?
H24B C24 H24C 109.5 . . ?
C10 C12 H12A 109.5 . . ?
C10 C12 H12B 109.5 . . ?
C10 C12 H12C 109.5 . . ?
H12A C12 H12B 109.5 . . ?
H12A C12 H12C 109.5 . . ?
H12B C12 H12C 109.5 . . ?
C5 C6 H6 119.7 . . ?
C7 C6 C5 120.7(3) . . ?
C7 C6 H6 119.7 . . ?
C00Q C016 H016 119.9 . . ?
C00U C016 C00Q 120.3(4) . . ?
C00U C016 H016 119.9 . . ?
C23 C26 H26A 109.5 . . ?
C23 C26 H26B 109.5 . . ?
C23 C26 H26C 109.5 . . ?
H26A C26 H26B 109.5 . . ?
H26A C26 H26C 109.5 . . ?
H26B C26 H26C 109.5 . . ?
C13 C14 H14A 109.5 . . ?
C13 C14 H14B 109.5 . . ?
C13 C14 H14C 109.5 . . ?
H14A C14 H14B 109.5 . . ?
H14A C14 H14C 109.5 . . ?
H14B C14 H14C 109.5 . . ?
C00T C019 H019 120.0 . . ?
C01B C019 C00T 120.0(4) . . ?
C01B C019 H019 120.0 . . ?
C011 C01A H01A 120.6 . . ?
C01C C01A C011 118.7(4) . . ?
C01C C01A H01A 120.6 . . ?
C019 C01B H01B 119.8 . . ?
C01C C01B C019 120.5(4) . . ?
C01C C01B H01B 119.8 . . ?
C01A C01C H01C 119.7 . . ?
C01B C01C C01A 120.7(4) . . ?
C01B C01C H01C 119.7 . . ?

loop_
_geom_bond_atom_site_label_1
_geom_bond_atom_site_label_2
_geom_bond_distance
_geom_bond_site_symmetry_2
_geom_bond_publ_flag
Al1 O1 1.771(2) . ?
Al1 C1 2.057(3) . ?
Al1 C31 1.968(3) . ?
Al1 C32 1.965(4) . ?
O1 C18 1.344(3) . ?
N2 C1 1.357(4) . ?
N2 C2 1.378(4) . ?
N2 C16 1.471(4) . ?
N1 C1 1.351(4) . ?
N1 C4 1.450(3) . ?
N1 C3 1.383(4) . ?
C18 C17 1.398(4) . ?
C18 C19 1.417(4) . ?
C4 C5 1.401(4) . ?
C4 C9 1.400(4) . ?
C17 C16 1.510(4) . ?
C17 C22 1.394(4) . ?
C3 H3 0.9500 . ?
C3 C2 1.352(4) . ?
C5 C10 1.518(4) . ?
C5 C6 1.399(4) . ?
C2 H2 0.9500 . ?
C13 H13 1.0000 . ?
C13 C9 1.516(4) . ?
C13 C15 1.534(4) . ?
C13 C14 1.520(5) . ?
C16 H16A 0.9900 . ?
C16 H16B 0.9900 . ?
C27 C19 1.540(4) . ?
C27 C30 1.539(4) . ?
C27 C29 1.529(5) . ?
C27 C28 1.535(4) . ?
C19 C20 1.391(4) . ?
C20 H20 0.9500 . ?
C20 C21 1.395(4) . ?
C21 C23 1.541(4) . ?
C21 C22 1.384(4) . ?
C9 C8 1.395(4) . ?
C15 H15A 0.9800 . ?
C15 H15B 0.9800 . ?
C15 H15C 0.9800 . ?
C10 H10 1.0000 . ?
C10 C11 1.530(5) . ?
C10 C12 1.527(5) . ?
C30 H30A 0.9800 . ?
C30 H30B 0.9800 . ?
C30 H30C 0.9800 . ?
C23 C25 1.525(5) . ?
C23 C24 1.525(5) . ?
C23 C26 1.535(5) . ?
C22 H22 0.9500 . ?
C8 H8 0.9500 . ?
C8 C7 1.382(5) . ?
C29 H29A 0.9800 . ?
C29 H29B 0.9800 . ?
C29 H29C 0.9800 . ?
C00Q H00Q 0.9500 . ?
C00Q C00S 1.378(5) . ?
C00Q C016 1.383(5) . ?
C31 H31A 0.9800 . ?
C31 H31B 0.9800 . ?
C31 H31C 0.9800 . ?
C00S H00S 0.9500 . ?
C00S C00Y 1.374(6) . ?
C00T H00T 0.9500 . ?
C00T C011 1.373(5) . ?
C00T C019 1.365(5) . ?
C00U H00U 0.9500 . ?
C00U C00Z 1.382(5) . ?
C00U C016 1.382(6) . ?
C7 H7 0.9500 . ?
C7 C6 1.386(5) . ?
C32 H32A 0.9800 . ?
C32 H32B 0.9800 . ?
C32 H32C 0.9800 . ?
C28 H28A 0.9800 . ?
C28 H28B 0.9800 . ?
C28 H28C 0.9800 . ?
C00Y H00Y 0.9500 . ?
C00Y C00Z 1.379(5) . ?
C00Z H00Z 0.9500 . ?
C11 H11A 0.9800 . ?
C11 H11B 0.9800 . ?
C11 H11C 0.9800 . ?
C011 H011 0.9500 . ?
C011 C01A 1.394(6) . ?
C25 H25A 0.9800 . ?
C25 H25B 0.9800 . ?
C25 H25C 0.9800 . ?
C24 H24A 0.9800 . ?
C24 H24B 0.9800 . ?
C24 H24C 0.9800 . ?
C12 H12A 0.9800 . ?
C12 H12B 0.9800 . ?
C12 H12C 0.9800 . ?
C6 H6 0.9500 . ?
C016 H016 0.9500 . ?
C26 H26A 0.9800 . ?
C26 H26B 0.9800 . ?
C26 H26C 0.9800 . ?
C14 H14A 0.9800 . ?
C14 H14B 0.9800 . ?
C14 H14C 0.9800 . ?
C019 H019 0.9500 . ?
C019 C01B 1.360(6) . ?
C01A H01A 0.9500 . ?
C01A C01C 1.392(8) . ?
C01B H01B 0.9500 . ?
C01B C01C 1.355(8) . ?
C01C H01C 0.9500 . ?

loop_
_geom_torsion_atom_site_label_1
_geom_torsion_atom_site_label_2
_geom_torsion_atom_site_label_3
_geom_torsion_atom_site_label_4
_geom_torsion
_geom_torsion_site_symmetry_1
_geom_torsion_site_symmetry_2
_geom_torsion_site_symmetry_3
_geom_torsion_site_symmetry_4
_geom_torsion_publ_flag
Al1 O1 C18 C17 -40.9(5) . . . . ?
Al1 O1 C18 C19 142.4(3) . . . . ?
O1 C18 C17 C16 -4.6(4) . . . . ?
O1 C18 C17 C22 -176.2(3) . . . . ?
O1 C18 C19 C27 -3.7(5) . . . . ?
O1 C18 C19 C20 174.4(3) . . . . ?
N1 C4 C5 C10 -0.5(5) . . . . ?
N1 C4 C5 C6 -176.9(3) . . . . ?
N1 C4 C9 C13 -0.1(4) . . . . ?
N1 C4 C9 C8 176.9(3) . . . . ?
N1 C3 C2 N2 1.0(3) . . . . ?
C1 Al1 O1 C18 14.2(3) . . . . ?
C1 N2 C2 C3 -0.7(3) . . . . ?
C1 N2 C16 C17 -78.8(4) . . . . ?
C1 N1 C4 C5 -82.4(4) . . . . ?
C1 N1 C4 C9 100.5(4) . . . . ?
C1 N1 C3 C2 -1.0(3) . . . . ?
C18 C17 C16 N2 74.5(4) . . . . ?
C18 C17 C22 C21 1.8(5) . . . . ?
C18 C19 C20 C21 1.8(5) . . . . ?
C4 N1 C1 Al1 -14.5(4) . . . . ?
C4 N1 C1 N2 170.5(3) . . . . ?
C4 N1 C3 C2 -171.4(3) . . . . ?
C4 C5 C10 C11 138.4(3) . . . . ?
C4 C5 C10 C12 -97.7(4) . . . . ?
C4 C5 C6 C7 0.1(5) . . . . ?
C4 C9 C8 C7 -0.2(5) . . . . ?
C17 C18 C19 C27 179.6(3) . . . . ?
C17 C18 C19 C20 -2.3(4) . . . . ?
C3 N1 C1 Al1 175.5(2) . . . . ?
C3 N1 C1 N2 0.6(3) . . . . ?
C3 N1 C4 C5 86.6(4) . . . . ?
C3 N1 C4 C9 -90.6(4) . . . . ?
C5 C4 C9 C13 -177.1(3) . . . . ?
C5 C4 C9 C8 -0.1(5) . . . . ?
C2 N2 C1 Al1 -175.5(2) . . . . ?
C2 N2 C1 N1 0.1(3) . . . . ?
C2 N2 C16 C17 110.0(3) . . . . ?
C13 C9 C8 C7 176.8(3) . . . . ?
C16 N2 C1 Al1 12.3(4) . . . . ?
C16 N2 C1 N1 -172.1(2) . . . . ?
C16 N2 C2 C3 171.4(3) . . . . ?
C16 C17 C22 C21 -169.9(3) . . . . ?
C27 C19 C20 C21 180.0(3) . . . . ?
C19 C18 C17 C16 172.1(3) . . . . ?
C19 C18 C17 C22 0.6(4) . . . . ?
C19 C20 C21 C23 -177.5(3) . . . . ?
C19 C20 C21 C22 0.4(5) . . . . ?
C20 C21 C23 C25 -59.4(4) . . . . ?
C20 C21 C23 C24 -180.0(3) . . . . ?
C20 C21 C23 C26 60.6(4) . . . . ?
C20 C21 C22 C17 -2.3(5) . . . . ?
C9 C4 C5 C10 176.5(3) . . . . ?
C9 C4 C5 C6 0.1(5) . . . . ?
C9 C8 C7 C6 0.5(6) . . . . ?
C15 C13 C9 C4 -144.1(3) . . . . ?
C15 C13 C9 C8 39.0(4) . . . . ?
C10 C5 C6 C7 -176.3(3) . . . . ?
C30 C27 C19 C18 -59.9(4) . . . . ?
C30 C27 C19 C20 122.0(3) . . . . ?
C23 C21 C22 C17 175.6(3) . . . . ?
C22 C17 C16 N2 -113.7(3) . . . . ?
C22 C21 C23 C25 122.8(3) . . . . ?
C22 C21 C23 C24 2.2(4) . . . . ?
C22 C21 C23 C26 -117.3(3) . . . . ?
C8 C7 C6 C5 -0.4(6) . . . . ?
C29 C27 C19 C18 61.6(4) . . . . ?
C29 C27 C19 C20 -116.5(3) . . . . ?
C00Q C00S C00Y C00Z -0.2(6) . . . . ?
C31 Al1 O1 C18 -102.0(3) . . . . ?
C00S C00Q C016 C00U 0.3(6) . . . . ?
C00S C00Y C00Z C00U -0.2(5) . . . . ?
C00T C011 C01A C01C 0.5(5) . . . . ?
C00T C019 C01B C01C 0.6(7) . . . . ?
C32 Al1 O1 C18 130.6(3) . . . . ?
C28 C27 C19 C18 -178.7(3) . . . . ?
C28 C27 C19 C20 3.1(4) . . . . ?
C00Z C00U C016 C00Q -0.7(6) . . . . ?
C011 C00T C019 C01B -0.2(6) . . . . ?
C011 C01A C01C C01B -0.1(7) . . . . ?
C6 C5 C10 C11 -45.3(4) . . . . ?
C6 C5 C10 C12 78.5(4) . . . . ?
C016 C00Q C00S C00Y 0.1(6) . . . . ?
C016 C00U C00Z C00Y 0.6(6) . . . . ?
C14 C13 C9 C4 92.5(4) . . . . ?
C14 C13 C9 C8 -84.4(4) . . . . ?
C019 C00T C011 C01A -0.3(5) . . . . ?
C019 C01B C01C C01A -0.4(7) . . . . ?

loop_
_exptl_oxdiff_crystal_face_indexfrac_h
_exptl_oxdiff_crystal_face_indexfrac_k
_exptl_oxdiff_crystal_face_indexfrac_l
_exptl_oxdiff_crystal_face_x
_exptl_oxdiff_crystal_face_y
_exptl_oxdiff_crystal_face_z
-4.8985 -6.1346 -0.8873 0.1050 0.4525 0.8855
5.4931 5.5905 -2.7819 -0.0070 -0.0433 -0.9990
2.2577 -0.1989 -8.4601 0.2117 0.8814 -0.4222
-2.9194 -0.6385 8.3146 -0.1967 -0.8171 0.5418
3.3565 0.0698 -8.2296 0.1117 0.8453 -0.5224
-3.6214 -0.4639 8.1292 -0.1075 -0.8117 0.5741
-4.2887 -6.3716 -1.6081 0.0680 0.5428 0.8371
-6.3456 -0.0148 6.3822 0.2770 -0.6717 0.6871
-7.8180 0.0638 3.8830 0.5551 -0.4277 0.7134
-7.8503 1.8729 -0.2605 0.8972 -0.1183 0.4256
6.7639 -0.0251 3.7105 -0.8483 -0.3512 -0.3963
-5.8844 1.3704 -4.7543 0.9089 0.3773 0.1777
-7.3141 -1.4153 -2.3799 0.7345 0.3031 0.6071
-4.5004 -1.4051 -6.1690 0.6622 0.6983 0.2718
8.1235 0.0730 0.0364 -0.7805 0.0215 -0.6248
3.9120 -0.3970 6.7694 -0.7584 -0.6499 -0.0493
